data_2008534
loop_
_publ_author_name
'Chinnakali, Kandasamy '
'Fun, Hoong-Kun '
'Sriraghavan, Kamaraj '
'Ramakrishnan, Vayalakkavoor T.'

_publ_section_title
;
 2-Acetyl-6-phenyl-5,6,7,8-tetrahydro-1-naphthyl
 <i>p</i>-toluenesulfonate
;
_journal_issue 6
_journal_name_full 'Acta Crystallographica Section C'
_journal_page_first 944
_journal_page_last 946
_journal_paper_doi 10.1107/S0108270199001791
_journal_volume 55
_journal_year 1999
_chemical_formula_sum 'C25 H24 O4 S'
_chemical_formula_weight 420.50
_chemical_name_systematic
;
2-Acetyl-6-phenyl-5,6,7,8-tetrahydronaphthalen-1-yl 4-toluenesulfonate
;
_space_group_IT_number 2
_symmetry_cell_setting triclinic
_symmetry_space_group_name_Hall '-P 1'
_symmetry_space_group_name_H-M 'P -1'
_audit_creation_method SHELXL-97
_cell_angle_alpha 86.2080(10)
_cell_angle_beta 79.8180(10)
_cell_angle_gamma 73.8890(10)
_cell_formula_units_Z 2
_cell_length_a 7.9607(2)
_cell_length_b 9.9649(2)
_cell_length_c 14.2553(3)
_cell_measurement_reflns_used 3961
_cell_measurement_temperature 293(2)
_cell_measurement_theta_max 28.30
_cell_measurement_theta_min 1.45
_cell_volume 1069.14(4)
_computing_cell_refinement 'SAINT (Siemens, 1996)'
_computing_data_collection 'SMART (Siemens, 1996)'
_computing_data_reduction SAINT
_computing_molecular_graphics SHELXTL
_computing_publication_material
; SHELXTL,
  PARST (Nardelli, 1995)
  and PLATON (Spek, 1990)
;
_computing_structure_refinement SHELXTL
_computing_structure_solution 'SHELXTL (Sheldrick, 1997)'
_diffrn_ambient_temperature 293(2)
_diffrn_detector_area_resol_mean 8.33
_diffrn_measurement_device 'Siemens SMART CCD area detector'
_diffrn_measurement_method '\w scans'
_diffrn_radiation_monochromator graphite
_diffrn_radiation_source 'fine-focus sealed tube'
_diffrn_radiation_type MoK\a
_diffrn_radiation_wavelength 0.71073
_diffrn_reflns_av_R_equivalents 0.043
_diffrn_reflns_av_sigmaI/netI 0.088
_diffrn_reflns_limit_h_max 10
_diffrn_reflns_limit_h_min -10
_diffrn_reflns_limit_k_max 12
_diffrn_reflns_limit_k_min -12
_diffrn_reflns_limit_l_max 18
_diffrn_reflns_limit_l_min 0
_diffrn_reflns_number 6628
_diffrn_reflns_theta_max 27.50
_diffrn_reflns_theta_min 2.13
_exptl_absorpt_coefficient_mu 0.180
_exptl_absorpt_correction_T_max 0.982
_exptl_absorpt_correction_T_min 0.951
_exptl_absorpt_correction_type multi-scan
_exptl_absorpt_process_details '(SADABS; Sheldrick, 1996)'
_exptl_crystal_colour colourless
_exptl_crystal_density_diffrn 1.306
_exptl_crystal_density_method 'not measured'
_exptl_crystal_description needle
_exptl_crystal_F_000 444
_exptl_crystal_size_max 0.28
_exptl_crystal_size_mid 0.16
_exptl_crystal_size_min 0.10
_refine_diff_density_max 0.74
_refine_diff_density_min -0.42
_refine_ls_extinction_coef 0.003(4)
_refine_ls_extinction_method 'SHELXTL (Sheldrick, 1997)'
_refine_ls_goodness_of_fit_ref 1.014
_refine_ls_hydrogen_treatment constr
_refine_ls_matrix_type full
_refine_ls_number_parameters 274
_refine_ls_number_reflns 4414
_refine_ls_number_restraints 0
_refine_ls_restrained_S_all 1.014
_refine_ls_R_factor_all 0.123
_refine_ls_R_factor_gt 0.070
_refine_ls_shift/su_max 0.000
_refine_ls_shift/su_mean 0.000
_refine_ls_structure_factor_coef Fsqd
_refine_ls_weighting_details 'calc w = 1/[\s^2^(Fo^2^)+(0.0853P)^2^+0.2795P] where P=(Fo^2^+2Fc^2^)/3'
_refine_ls_weighting_scheme calc
_refine_ls_wR_factor_ref 0.195
_reflns_number_gt 2670
_reflns_number_total 4414
_reflns_threshold_expression I>2\s(I)
_cod_data_source_file bm1306.cif
_cod_data_source_block I
_cod_database_code 2008534

loop_
_symmetry_equiv_pos_as_xyz
'x, y, z'
'-x, -y, -z'

loop_
_atom_site_label
_atom_site_fract_x
_atom_site_fract_y
_atom_site_fract_z
_atom_site_U_iso_or_equiv
_atom_site_adp_type
_atom_site_calc_flag
_atom_site_refinement_flags
_atom_site_occupancy
_atom_site_disorder_assembly
_atom_site_disorder_group
_atom_site_type_symbol
S1 .64451(11) .72047(9) .16449(6) .0506(3) Uani d . 1 . . S
O1 .8191(4) .8952(3) .4180(2) .0903(10) Uani d . 1 . . O
O2 .8428(3) .6638(2) .18942(15) .0493(6) Uani d . 1 . . O
O3 .6250(3) .6149(3) .10792(17) .0653(7) Uani d . 1 . . O
O4 .6229(3) .8598(3) .12889(18) .0643(7) Uani d . 1 . . O
C1 .9513(4) .7570(3) .1818(2) .0455(7) Uani d . 1 . . C
C2 .9570(4) .8248(3) .2625(2) .0483(8) Uani d . 1 . . C
C3 1.0612(4) .9189(4) .2500(2) .0532(8) Uani d . 1 . . C
H3A 1.0625 .9718 .3011 .064 Uiso calc R 1 . . H
C4 1.1619(4) .9343(3) .1627(2) .0514(8) Uani d . 1 . . C
H4A 1.2317 .9963 .1564 .062 Uiso calc R 1 . . H
C5 1.2853(4) .8699(4) -.0079(2) .0552(9) Uani d . 1 . . C
H5A 1.3970 .8773 .0066 .066 Uiso calc R 1 . . H
H5B 1.2339 .9539 -.0427 .066 Uiso calc R 1 . . H
C6 1.3202(6) .7414(5) -.0709(3) .0820(13) Uani d . 1 . . C
H6A 1.3792 .6625 -.0330 .098 Uiso calc R 1 . . H
C7 1.1585(6) .7111(5) -.0819(3) .0786(13) Uani d . 1 . . C
H7A 1.1889 .6271 -.1192 .094 Uiso calc R 1 . . H
H7B 1.0928 .7869 -.1185 .094 Uiso calc R 1 . . H
C8 1.0389(5) .6907(4) .0082(2) .0578(9) Uani d . 1 . . C
H8A 1.0676 .5920 .0249 .069 Uiso calc R 1 . . H
H8B .9177 .7184 -.0038 .069 Uiso calc R 1 . . H
C9 1.0495(4) .7711(3) .0925(2) .0440(7) Uani d . 1 . . C
C10 1.1616(4) .8596(3) .0840(2) .0450(7) Uani d . 1 . . C
C11 .8734(5) .7998(4) .3621(2) .0617(9) Uani d . 1 . . C
C12 .8739(6) .6543(4) .3957(3) .0753(12) Uani d . 1 . . C
H12A .7874 .6576 .4523 .113 Uiso calc R 1 . . H
H12B .9893 .6053 .4094 .113 Uiso calc R 1 . . H
H12C .8454 .6065 .3469 .113 Uiso calc R 1 . . H
C13 1.4563(5) .7456(4) -.1589(2) .0623(10) Uani d . 1 . . C
C14 1.6297(7) .6855(5) -.1530(3) .0900(14) Uani d . 1 . . C
H14A 1.6601 .6452 -.0954 .108 Uiso calc R 1 . . H
C15 1.7609(6) .6830(6) -.2303(4) .1055(18) Uani d . 1 . . C
H15A 1.8788 .6419 -.2245 .127 Uiso calc R 1 . . H
C16 1.7188(7) .7402(6) -.3147(4) .0959(17) Uani d . 1 . . C
H16A 1.8078 .7378 -.3671 .115 Uiso calc R 1 . . H
C17 1.5477(7) .8009(4) -.3230(3) .0754(12) Uani d . 1 . . C
H17A 1.5189 .8393 -.3812 .091 Uiso calc R 1 . . H
C18 1.4161(5) .8061(4) -.2455(3) .0666(10) Uani d . 1 . . C
H18A 1.2990 .8505 -.2511 .080 Uiso calc R 1 . . H
C19 .5142(4) .7194(3) .2762(2) .0472(8) Uani d . 1 . . C
C20 .4651(5) .6010(4) .3113(2) .0578(9) Uani d . 1 . . C
H20A .4989 .5211 .2748 .069 Uiso calc R 1 . . H
C21 .3661(5) .6020(4) .4006(3) .0660(10) Uani d . 1 . . C
H21A .3339 .5218 .4241 .079 Uiso calc R 1 . . H
C22 .3129(5) .7200(4) .4568(2) .0619(10) Uani d . 1 . . C
C23 .3627(5) .8382(4) .4198(3) .0627(10) Uani d . 1 . . C
H23A .3279 .9184 .4561 .075 Uiso calc R 1 . . H
C24 .4621(5) .8392(4) .3309(2) .0553(8) Uani d . 1 . . C
H24A .4944 .9194 .3073 .066 Uiso calc R 1 . . H
C25 .2010(6) .7204(6) .5539(3) .0922(15) Uani d . 1 . . C
H25D .1269 .8132 .5677 .138 Uiso calc R 1 . . H
H25A .2767 .6905 .6010 .138 Uiso calc R 1 . . H
H25B .1282 .6579 .5547 .138 Uiso calc R 1 . . H

loop_
_atom_site_aniso_label
_atom_site_aniso_U_11
_atom_site_aniso_U_22
_atom_site_aniso_U_33
_atom_site_aniso_U_12
_atom_site_aniso_U_13
_atom_site_aniso_U_23
S1 .0456(5) .0598(6) .0455(5) -.0155(4) -.0049(3) .0037(4)
O1 .098(2) .107(2) .0592(17) -.0275(18) .0176(15) -.0334(16)
O2 .0401(12) .0521(13) .0534(13) -.0122(10) -.0034(10) .0022(10)
O3 .0696(17) .0837(18) .0508(14) -.0344(14) -.0053(12) -.0121(13)
O4 .0520(15) .0662(16) .0730(16) -.0180(12) -.0105(12) .0204(12)
C1 .0380(17) .0466(18) .0480(18) -.0071(14) -.0035(13) -.0012(14)
C2 .0400(18) .0560(19) .0421(17) -.0024(15) -.0047(13) -.0044(14)
C3 .0466(19) .058(2) .053(2) -.0082(16) -.0077(15) -.0138(16)
C4 .0437(19) .0510(19) .057(2) -.0102(15) -.0055(15) -.0050(16)
C5 .050(2) .064(2) .051(2) -.0192(17) -.0034(15) .0081(16)
C6 .075(3) .126(4) .055(2) -.053(3) .013(2) -.030(2)
C7 .083(3) .088(3) .068(3) -.043(2) .024(2) -.029(2)
C8 .058(2) .070(2) .0465(19) -.0238(18) .0023(16) -.0107(17)
C9 .0398(17) .0458(17) .0417(17) -.0052(13) -.0048(13) .0009(13)
C10 .0375(17) .0448(17) .0480(18) -.0046(13) -.0059(13) .0016(14)
C11 .049(2) .085(3) .047(2) -.0132(19) -.0040(16) -.0045(19)
C12 .069(3) .100(3) .052(2) -.019(2) -.0090(19) .015(2)
C13 .059(2) .089(3) .043(2) -.032(2) .0029(16) -.0135(18)
C14 .076(3) .126(4) .069(3) -.026(3) -.021(2) .002(3)
C15 .051(3) .156(5) .103(4) -.015(3) -.003(3) -.035(4)
C16 .080(3) .131(4) .080(3) -.054(3) .036(3) -.048(3)
C17 .102(4) .076(3) .049(2) -.034(3) .006(2) -.0052(19)
C18 .062(2) .074(3) .057(2) -.010(2) -.0033(18) -.0113(19)
C19 .0377(17) .0538(19) .0489(18) -.0122(14) -.0054(14) .0023(15)
C20 .058(2) .060(2) .056(2) -.0218(17) .0023(16) -.0082(17)
C21 .066(2) .078(3) .058(2) -.034(2) .0042(18) .0014(19)
C22 .049(2) .090(3) .047(2) -.0228(19) .0004(16) -.0076(19)
C23 .052(2) .070(2) .063(2) -.0109(18) -.0015(17) -.0194(19)
C24 .050(2) .054(2) .059(2) -.0111(16) -.0044(16) -.0041(16)
C25 .077(3) .144(4) .059(2) -.048(3) .014(2) -.015(3)

loop_
_atom_type_symbol
_atom_type_description
_atom_type_scat_dispersion_real
_atom_type_scat_dispersion_imag
_atom_type_scat_source
C C 0.0033 0.0016 'International Tables Vol C Tables 4.2.6.8 and 6.1.1.4'
H H 0.0000 0.0000 'International Tables Vol C Tables 4.2.6.8 and 6.1.1.4'
O O 0.0106 0.0060 'International Tables Vol C Tables 4.2.6.8 and 6.1.1.4'
S S 0.1246 0.1234 'International Tables Vol C Tables 4.2.6.8 and 6.1.1.4'

loop_
_geom_angle_atom_site_label_1
_geom_angle_atom_site_label_2
_geom_angle_atom_site_label_3
_geom_angle
_geom_angle_publ_flag
O2 S1 O3 105.20(10) yes
O2 S1 O4 107.80(10) yes
O3 S1 O4 120.7(2) yes
O2 S1 C19 102.10(10) yes
O3 S1 C19 109.2(2) yes
O4 S1 C19 110.2(2) yes
C1 O2 S1 119.2(2) yes
C2 C1 C9 124.2(3) ?
C2 C1 O2 119.0(3) ?
C9 C1 O2 116.8(3) ?
C1 C2 C3 116.5(3) ?
C1 C2 C11 126.4(3) ?
C3 C2 C11 117.0(3) ?
C4 C3 C2 120.8(3) ?
C4 C3 H3A 119.6 ?
C2 C3 H3A 119.6 ?
C3 C4 C10 121.7(3) ?
C3 C4 H4A 119.2 ?
C10 C4 H4A 119.2 ?
C10 C5 C6 111.7(3) ?
C10 C5 H5A 109.3 ?
C6 C5 H5A 109.3 ?
C10 C5 H5B 109.3 ?
C6 C5 H5B 109.3 ?
H5A C5 H5B 107.9 ?
C7 C6 C13 118.5(3) ?
C7 C6 C5 112.0(3) ?
C13 C6 C5 111.7(3) ?
C7 C6 H6A 104.4 ?
C13 C6 H6A 104.4 ?
C5 C6 H6A 104.4 ?
C6 C7 C8 116.2(3) ?
C6 C7 H7A 108.2 ?
C8 C7 H7A 108.2 ?
C6 C7 H7B 108.2 ?
C8 C7 H7B 108.2 ?
H7A C7 H7B 107.4 ?
C7 C8 C9 114.9(3) ?
C7 C8 H8A 108.5 ?
C9 C8 H8A 108.5 ?
C7 C8 H8B 108.5 ?
C9 C8 H8B 108.5 ?
H8A C8 H8B 107.5 ?
C1 C9 C10 117.7(3) ?
C1 C9 C8 120.9(3) ?
C10 C9 C8 121.3(3) ?
C4 C10 C9 119.0(3) ?
C4 C10 C5 120.1(3) ?
C9 C10 C5 120.9(3) ?
O1 C11 C2 120.1(4) ?
O1 C11 C12 119.9(3) ?
C2 C11 C12 119.7(3) ?
C11 C12 H12A 109.5 ?
C11 C12 H12B 109.5 ?
H12A C12 H12B 109.5 ?
C11 C12 H12C 109.5 ?
H12A C12 H12C 109.5 ?
H12B C12 H12C 109.5 ?
C14 C13 C18 117.8(4) ?
C14 C13 C6 117.8(4) ?
C18 C13 C6 124.4(4) ?
C13 C14 C15 121.3(4) ?
C13 C14 H14A 119.4 ?
C15 C14 H14A 119.4 ?
C16 C15 C14 120.1(5) ?
C16 C15 H15A 119.9 ?
C14 C15 H15A 119.9 ?
C17 C16 C15 120.0(4) ?
C17 C16 H16A 120.0 ?
C15 C16 H16A 120.0 ?
C16 C17 C18 120.1(4) ?
C16 C17 H17A 119.9 ?
C18 C17 H17A 119.9 ?
C17 C18 C13 120.6(4) ?
C17 C18 H18A 119.7 ?
C13 C18 H18A 119.7 ?
C20 C19 C24 120.0(3) ?
C20 C19 S1 120.8(3) ?
C24 C19 S1 119.2(3) ?
C21 C20 C19 119.5(3) ?
C21 C20 H20A 120.2 ?
C19 C20 H20A 120.2 ?
C20 C21 C22 121.6(3) ?
C20 C21 H21A 119.2 ?
C22 C21 H21A 119.2 ?
C23 C22 C21 117.9(3) ?
C23 C22 C25 121.1(4) ?
C21 C22 C25 120.9(4) ?
C24 C23 C22 121.4(3) ?
C24 C23 H23A 119.3 ?
C22 C23 H23A 119.3 ?
C23 C24 C19 119.5(3) ?
C23 C24 H24A 120.3 ?
C19 C24 H24A 120.3 ?
C22 C25 H25D 109.5 ?
C22 C25 H25A 109.5 ?
H25D C25 H25A 109.5 ?
C22 C25 H25B 109.5 ?
H25D C25 H25B 109.5 ?
H25A C25 H25B 109.5 ?

loop_
_geom_bond_atom_site_label_1
_geom_bond_atom_site_label_2
_geom_bond_site_symmetry_2
_geom_bond_distance
_geom_bond_publ_flag
S1 O2 . 1.617(2) yes
S1 O3 . 1.424(2) yes
S1 O4 . 1.421(2) yes
S1 C19 . 1.741(3) yes
O1 C11 . 1.215(4) yes
O2 C1 . 1.421(4) yes
C1 C2 . 1.386(4) ?
C1 C9 . 1.391(4) ?
C2 C3 . 1.399(5) ?
C2 C11 . 1.494(5) ?
C3 C4 . 1.380(4) ?
C3 H3A . .9300 ?
C4 C10 . 1.387(4) ?
C4 H4A . .9300 ?
C5 C10 . 1.510(4) ?
C5 C6 . 1.546(5) ?
C5 H5A . .9700 ?
C5 H5B . .9700 ?
C6 C7 . 1.437(5) ?
C6 C13 . 1.513(5) ?
C6 H6A . .9800 ?
C7 C8 . 1.496(5) ?
C7 H7A . .9700 ?
C7 H7B . .9700 ?
C8 C9 . 1.515(4) ?
C8 H8A . .9700 ?
C8 H8B . .9700 ?
C9 C10 . 1.404(4) ?
C11 C12 . 1.496(5) ?
C12 H12A . .9600 ?
C12 H12B . .9600 ?
C12 H12C . .9600 ?
C13 C14 . 1.359(6) ?
C13 C18 . 1.386(5) ?
C14 C15 . 1.374(6) ?
C14 H14A . .9300 ?
C15 C16 . 1.354(7) ?
C15 H15A . .9300 ?
C16 C17 . 1.351(6) ?
C16 H16A . .9300 ?
C17 C18 . 1.375(5) ?
C17 H17A . .9300 ?
C18 H18A . .9300 ?
C19 C20 . 1.380(4) ?
C19 C24 . 1.392(5) ?
C20 C21 . 1.373(5) ?
C20 H20A . .9300 ?
C21 C22 . 1.390(5) ?
C21 H21A . .9300 ?
C22 C23 . 1.387(5) ?
C22 C25 . 1.507(5) ?
C23 C24 . 1.371(5) ?
C23 H23A . .9300 ?
C24 H24A . .9300 ?
C25 H25D . .9600 ?
C25 H25A . .9600 ?
C25 H25B . .9600 ?

loop_
_geom_hbond_atom_site_label_D
_geom_hbond_atom_site_label_H
_geom_hbond_atom_site_label_A
_geom_hbond_site_symmetry_A
_geom_hbond_distance_DH
_geom_hbond_distance_HA
_geom_hbond_distance_DA
_geom_hbond_angle_DHA
_geom_hbond_publ_flag
C12 H12C O2 1_555 0.96 2.28 2.987(5) 130 yes
C7 H7A O3 2_765 0.97 2.47 3.238(6) 136 yes
C5 H5B O4 2_775 0.97 2.58 3.286(4) 130 no
C23 H23A O1 2_676 0.93 2.56 3.463(5) 165 no

loop_
_geom_torsion_atom_site_label_1
_geom_torsion_atom_site_label_2
_geom_torsion_atom_site_label_3
_geom_torsion_atom_site_label_4
_geom_torsion
_geom_torsion_publ_flag
O4 S1 O2 C1 5.6(3) yes
O3 S1 O2 C1 135.6(2) ?
C19 S1 O2 C1 -110.4(2) ?
S1 O2 C1 C2 95.2(3) ?
S1 O2 C1 C9 -86.4(3) ?
C9 C1 C2 C3 3.9(5) ?
O2 C1 C2 C3 -177.8(3) ?
C9 C1 C2 C11 -171.6(3) ?
O2 C1 C2 C11 6.8(5) ?
C1 C2 C3 C4 -4.5(5) ?
C11 C2 C3 C4 171.4(3) ?
C2 C3 C4 C10 1.2(5) ?
C10 C5 C6 C7 49.4(5) yes
C10 C5 C6 C13 -175.0(3) ?
C13 C6 C7 C8 172.7(4) ?
C5 C6 C7 C8 -55.1(5) yes
C6 C7 C8 C9 29.4(5) yes
C2 C1 C9 C10 0.2(5) ?
O2 C1 C9 C10 -178.2(3) ?
C2 C1 C9 C8 178.6(3) ?
O2 C1 C9 C8 0.2(4) ?
C7 C8 C9 C1 -177.1(3) ?
C7 C8 C9 C10 1.3(5) yes
C3 C4 C10 C9 3.1(5) ?
C3 C4 C10 C5 -174.7(3) ?
C1 C9 C10 C4 -3.7(4) ?
C8 C9 C10 C4 177.9(3) ?
C1 C9 C10 C5 174.1(3) ?
C8 C9 C10 C5 -4.3(5) yes
C6 C5 C10 C4 157.3(3) ?
C6 C5 C10 C9 -20.4(5) yes
C1 C2 C11 O1 -148.1(4) ?
C3 C2 C11 O1 36.5(5) yes
C1 C2 C11 C12 38.2(5) yes
C3 C2 C11 C12 -137.2(4) ?
C7 C6 C13 C14 -138.0(5) ?
C5 C6 C13 C14 89.6(5) ?
C7 C6 C13 C18 41.6(6) ?
C5 C6 C13 C18 -90.8(5) ?
C18 C13 C14 C15 -0.7(7) ?
C6 C13 C14 C15 178.9(4) ?
C13 C14 C15 C16 -0.5(8) ?
C14 C15 C16 C17 0.5(8) ?
C15 C16 C17 C18 0.7(7) ?
C16 C17 C18 C13 -1.9(6) ?
C14 C13 C18 C17 1.9(6) ?
C6 C13 C18 C17 -177.7(4) ?
O4 S1 C19 C20 158.1(3) ?
O3 S1 C19 C20 23.4(3) yes
O2 S1 C19 C20 -87.6(3) ?
O4 S1 C19 C24 -22.9(3) yes
O3 S1 C19 C24 -157.7(3) ?
O2 S1 C19 C24 91.4(3) ?
C24 C19 C20 C21 -0.6(5) ?
S1 C19 C20 C21 178.4(3) ?
C19 C20 C21 C22 0.4(6) ?
C20 C21 C22 C23 0.1(6) ?
C20 C21 C22 C25 178.7(4) ?
C21 C22 C23 C24 -0.3(6) ?
C25 C22 C23 C24 -179.0(4) ?
C22 C23 C24 C19 0.1(5) ?
C20 C19 C24 C23 0.4(5) ?
S1 C19 C24 C23 -178.6(3) ?

loop_
_cod_related_entry_id
_cod_related_entry_database
_cod_related_entry_code
1 ChemSpider 21105721
